data_1553689
loop_
_publ_author_name
'Chen, Fengli'
'Bai, Dongjie'
'Wang, Yao'
'Jiang, Donghao'
'He, Yabing'

_publ_section_title
;
 A family of ssa-type copper-based MOFs constructed from unsymmetrical
 diisophthalates: synthesis, characterization and selective gas adsorption
;
_journal_issue 11
_journal_name_full 'Materials Chemistry Frontiers'
_journal_page_first 2283
_journal_paper_doi 10.1039/C7QM00302A
_journal_volume 1
_journal_year 2017
_chemical_formula_sum 'C28 H20 Cu2 O11'
_chemical_formula_weight 659.52
_space_group_IT_number 194
_space_group_name_Hall '-P 6c 2c'
_space_group_name_H-M_alt 'P 63/m m c'
_symmetry_cell_setting hexagonal
_symmetry_space_group_name_H-M 'P 63/m m c'
_atom_sites_solution_hydrogens geom
_atom_sites_solution_primary direct
_atom_sites_solution_secondary difmap
_audit_creation_method SHELXL-97
_audit_update_record
;
2017-06-25 deposited with the CCDC.
2017-08-10 downloaded from the CCDC.
;
_cell_angle_alpha 90.00
_cell_angle_beta 90.00
_cell_angle_gamma 120.00
_cell_formula_units_Z 6
_cell_length_a 18.2664(5)
_cell_length_b 18.2664(5)
_cell_length_c 26.5488(6)
_cell_measurement_reflns_used 4225
_cell_measurement_temperature 293(2)
_cell_measurement_theta_max 58.6260
_cell_measurement_theta_min 4.2900
_cell_volume 7671.5(3)
_computing_cell_refinement 'SAINT+ ver. (Bruker, 2001)'
_computing_data_collection 'APEX2  (Bruker, 2008)'
_computing_data_reduction 'SAINT+ ver. (Bruker, 2001)'
_computing_molecular_graphics 'SHELXTL (Sheldrick, 2008)'
_computing_publication_material 'SHELXTL (Sheldrick, 2008)'
_computing_structure_refinement 'SHELXL-97 (Sheldrick, 2008)'
_computing_structure_solution 'SHELXS-97 (Sheldrick, 2008)'
_diffrn_ambient_temperature 293(2)
_diffrn_measured_fraction_theta_full 0.975
_diffrn_measured_fraction_theta_max 0.976
_diffrn_measurement_device_type 'SuperNova, Dual, Cu at zero, Atlas'
_diffrn_measurement_method '\w scans'
_diffrn_radiation_monochromator graphite
_diffrn_radiation_source 'fine-focus sealed tube'
_diffrn_radiation_type CuK\a
_diffrn_radiation_wavelength 1.54178
_diffrn_reflns_av_R_equivalents 0.0459
_diffrn_reflns_av_sigmaI/netI 0.0212
_diffrn_reflns_limit_h_max 22
_diffrn_reflns_limit_h_min -8
_diffrn_reflns_limit_k_max 15
_diffrn_reflns_limit_k_min -17
_diffrn_reflns_limit_l_max 32
_diffrn_reflns_limit_l_min -31
_diffrn_reflns_number 17309
_diffrn_reflns_theta_full 73.86
_diffrn_reflns_theta_max 73.86
_diffrn_reflns_theta_min 4.35
_diffrn_standards_decay_% none
_diffrn_standards_interval_count none
_diffrn_standards_interval_time none
_diffrn_standards_number none
_exptl_absorpt_coefficient_mu 1.315
_exptl_absorpt_correction_T_max 0.8797
_exptl_absorpt_correction_T_min 0.7519
_exptl_absorpt_correction_type empirical
_exptl_crystal_colour blue
_exptl_crystal_density_diffrn 0.857
_exptl_crystal_density_method 'not measured'
_exptl_crystal_description block
_exptl_crystal_F_000 2004
_exptl_crystal_size_max 0.23
_exptl_crystal_size_mid 0.12
_exptl_crystal_size_min 0.10
_platon_squeeze_details
;
;
_refine_diff_density_max 0.581
_refine_diff_density_min -0.487
_refine_diff_density_rms 0.093
_refine_ls_extinction_method none
_refine_ls_goodness_of_fit_ref 1.643
_refine_ls_hydrogen_treatment mixed
_refine_ls_matrix_type full
_refine_ls_number_parameters 161
_refine_ls_number_reflns 2848
_refine_ls_number_restraints 265
_refine_ls_restrained_S_all 1.642
_refine_ls_R_factor_all 0.1928
_refine_ls_R_factor_gt 0.1510
_refine_ls_shift/su_max 0.032
_refine_ls_shift/su_mean 0.002
_refine_ls_structure_factor_coef Fsqd
_refine_ls_weighting_details 'calc w=1/[\s^2^(Fo^2^)+(0.2000P)^2^+0.0000P] where P=(Fo^2^+2Fc^2^)/3'
_refine_ls_weighting_scheme calc
_refine_ls_wR_factor_gt 0.4674
_refine_ls_wR_factor_ref 0.4955
_reflns_number_gt 1278
_reflns_number_total 2848
_reflns_threshold_expression >2sigma(I)
_cod_data_source_file c7qm00302a2.cif
_cod_data_source_block dp
_cod_original_sg_symbol_H-M P63/mmc
_cod_database_code 1553689

loop_
_symmetry_equiv_pos_as_xyz
'x, y, z'
'-y, x-y, z'
'-x+y, -x, z'
'-x, -y, z+1/2'
'y, -x+y, z+1/2'
'x-y, x, z+1/2'
'y, x, -z'
'x-y, -y, -z'
'-x, -x+y, -z'
'-y, -x, -z+1/2'
'-x+y, y, -z+1/2'
'x, x-y, -z+1/2'
'-x, -y, -z'
'y, -x+y, -z'
'x-y, x, -z'
'x, y, -z-1/2'
'-y, x-y, -z-1/2'
'-x+y, -x, -z-1/2'
'-y, -x, z'
'-x+y, y, z'
'x, x-y, z'
'y, x, z-1/2'
'x-y, -y, z-1/2'
'-x, -x+y, z-1/2'

loop_
_atom_site_label
_atom_site_type_symbol
_atom_site_fract_x
_atom_site_fract_y
_atom_site_fract_z
_atom_site_U_iso_or_equiv
_atom_site_adp_type
_atom_site_occupancy
_atom_site_symmetry_multiplicity
_atom_site_calc_flag
_atom_site_refinement_flags
_atom_site_disorder_assembly
_atom_site_disorder_group
Cu1 Cu 0.52493(5) 0.04987(10) 0.45938(5) 0.1739(14) Uani 1 2 d S . .
O1 O 0.5902(7) 0.0252(4) 0.5653(2) 0.226(4) Uani 1 1 d . . .
O2 O 0.6298(5) 0.1086(4) 0.4963(2) 0.175(3) Uani 1 1 d . . .
C1 C 0.6462(8) 0.0878(9) 0.5403(5) 0.167(4) Uani 1 1 d U . .
C2 C 0.7263(7) 0.1431(7) 0.5618(4) 0.168(4) Uani 1 1 d DU . .
C3 C 0.7799(4) 0.2201(4) 0.5407(5) 0.1401(19) Uani 1 2 d SDU . .
H3 H 0.7636 0.2364 0.5116 0.168 Uiso 1 2 calc SR . .
C4 C 0.7477(8) 0.1193(9) 0.6079(5) 0.244(6) Uani 1 1 d DU . .
H4A H 0.7076 0.0681 0.6245 0.293 Uiso 1 1 d R . .
C5 C 0.8273(3) 0.1727(3) 0.6289(4) 0.292(2) Uani 1 2 d SDU . .
C6 C 0.8954(3) 0.1486(3) 0.6630(4) 0.131(9) Uani 0.25 1 d PRDU . .
C7 C 0.9547(3) 0.1248(3) 0.6546(4) 0.221(16) Uani 0.25 1 d PRU . .
C8 C 0.9913(3) 0.1050(3) 0.6956(4) 0.215(16) Uani 0.25 1 d PRU . .
H8A H 1.0327 0.0883 0.6895 0.258 Uiso 0.25 1 d PR . .
C9 C 0.9677(3) 0.1095(3) 0.7441(4) 0.173(10) Uani 0.25 1 d PRU . .
H9A H 0.9918 0.0966 0.7726 0.208 Uiso 0.25 1 d PR . .
C10 C 0.9066(3) 0.1339(3) 0.7500(4) 0.135(7) Uani 0.50 2 d SPRU . .
C11 C 0.8808(3) 0.1392(3) 0.8038(4) 0.130(8) Uani 0.25 1 d PRU . .
H11A H 0.9059 0.1260 0.8316 0.157 Uiso 0.25 1 d PR . .
C12 C 0.8215(3) 0.1631(3) 0.8122(4) 0.168(9) Uani 0.25 1 d PRU . .
C13 C 0.7849(3) 0.1829(3) 0.7712(4) 0.237(16) Uani 0.25 1 d PRU . .
H13A H 0.7435 0.1995 0.7774 0.285 Uiso 0.25 1 d PR . .
C14 C 0.8085(3) 0.1784(3) 0.7227(4) 0.175(11) Uani 0.25 1 d PRU . .
H14A H 0.7832 0.1919 0.6952 0.210 Uiso 0.25 1 d PR . .
C15 C 0.8696(3) 0.1540(3) 0.7127(4) 0.114(7) Uani 0.25 1 d PRU . .
O1W O 0.5659(4) 0.1318(8) 0.3967(5) 0.283(8) Uani 1 2 d S . .
O3 O 0.9988(15) 0.140(2) 0.6043(14) 0.227(13) Uani 0.25 1 d PDU . .
C16 C 1.079(2) 0.158(5) 0.606(4) 0.2708(17) Uani 0.25 2 d SPDU . 1
C17 C 1.1225(14) 0.245(3) 0.577(3) 0.1753(17) Uani 0.25 2 d SPDU A 1
C16' C 1.068(2) 0.137(5) 0.592(3) 0.272(2) Uani 0.25 2 d SPDU . 2
C17' C 1.1037(17) 0.207(3) 0.5514(18) 0.149(2) Uani 0.25 2 d SPDU B 2

loop_
_atom_site_aniso_label
_atom_site_aniso_U_11
_atom_site_aniso_U_22
_atom_site_aniso_U_33
_atom_site_aniso_U_23
_atom_site_aniso_U_13
_atom_site_aniso_U_12
Cu1 0.297(3) 0.0872(12) 0.0671(10) -0.0036(7) -0.0018(3) 0.0436(6)
O1 0.323(10) 0.133(5) 0.087(3) -0.018(3) -0.036(5) 0.013(6)
O2 0.292(8) 0.120(4) 0.081(3) -0.011(3) -0.029(4) 0.079(5)
C1 0.168(4) 0.166(4) 0.166(4) -0.0006(10) 0.0003(10) 0.083(2)
C2 0.168(4) 0.168(4) 0.167(4) -0.0002(10) -0.0007(10) 0.084(2)
C3 0.1403(18) 0.1403(18) 0.140(2) -0.0007(7) 0.0007(7) 0.0700(12)
C4 0.244(6) 0.244(6) 0.244(6) 0.0006(10) -0.0003(10) 0.121(3)
C5 0.292(2) 0.292(2) 0.291(2) 0.0003(7) -0.0003(7) 0.1456(12)
C6 0.131(9) 0.131(9) 0.131(9) -0.0002(10) 0.0001(10) 0.066(5)
C7 0.222(16) 0.221(16) 0.222(16) 0.0001(10) -0.0001(10) 0.111(8)
C8 0.215(16) 0.215(16) 0.215(16) 0.0000(10) -0.0001(10) 0.107(8)
C9 0.173(10) 0.173(10) 0.173(10) 0.0001(10) 0.0000(10) 0.087(5)
C10 0.135(7) 0.135(7) 0.135(7) 0.000 0.000 0.067(4)
C11 0.130(8) 0.130(8) 0.131(8) 0.0000(10) 0.0000(10) 0.065(4)
C12 0.168(9) 0.168(9) 0.168(9) 0.0000(10) 0.0000(10) 0.084(5)
C13 0.237(16) 0.237(16) 0.237(16) 0.0002(10) -0.0001(10) 0.119(8)
C14 0.175(11) 0.175(11) 0.175(11) -0.0001(10) 0.0001(10) 0.088(5)
C15 0.114(7) 0.114(7) 0.114(7) -0.0001(10) 0.0001(10) 0.057(4)
O1W 0.423(18) 0.193(11) 0.156(9) 0.073(9) 0.037(4) 0.097(6)
O3 0.227(13) 0.227(13) 0.227(13) -0.0002(10) 0.0002(10) 0.113(6)
C16 0.2708(18) 0.2708(16) 0.2708(18) 0.0000(7) 0.0000(3) 0.1354(8)
C17 0.1753(18) 0.1753(16) 0.1753(18) 0.0000(7) 0.0000(3) 0.0876(8)
C16' 0.272(3) 0.272(2) 0.272(3) 0.0000(9) 0.0000(5) 0.1359(11)
C17' 0.149(3) 0.149(2) 0.149(3) 0.0000(9) 0.0000(5) 0.0744(11)

loop_
_atom_type_symbol
_atom_type_description
_atom_type_scat_dispersion_real
_atom_type_scat_dispersion_imag
_atom_type_scat_source
C C 0.0181 0.0091 'International Tables Vol C Tables 4.2.6.8 and 6.1.1.4'
H H 0.0000 0.0000 'International Tables Vol C Tables 4.2.6.8 and 6.1.1.4'
O O 0.0492 0.0322 'International Tables Vol C Tables 4.2.6.8 and 6.1.1.4'
Cu Cu -1.9646 0.5888 'International Tables Vol C Tables 4.2.6.8 and 6.1.1.4'

loop_
_geom_angle_atom_site_label_1
_geom_angle_atom_site_label_2
_geom_angle_atom_site_label_3
_geom_angle
_geom_angle_site_symmetry_1
_geom_angle_site_symmetry_3
O2 Cu1 O2 91.2(4) 20_655 .
O2 Cu1 O1 86.9(4) 20_655 13_656
O2 Cu1 O1 167.8(3) . 13_656
O2 Cu1 O1 167.8(3) 20_655 8_556
O2 Cu1 O1 86.9(4) . 8_556
O1 Cu1 O1 92.5(6) 13_656 8_556
O2 Cu1 O1W 96.0(3) 20_655 .
O2 Cu1 O1W 96.0(3) . .
O1 Cu1 O1W 96.2(4) 13_656 .
O1 Cu1 O1W 96.2(4) 8_556 .
O2 Cu1 Cu1 82.80(18) 20_655 13_656
O2 Cu1 Cu1 82.80(18) . 13_656
O1 Cu1 Cu1 85.0(2) 13_656 13_656
O1 Cu1 Cu1 85.0(2) 8_556 13_656
O1W Cu1 Cu1 178.3(4) . 13_656
C1 O1 Cu1 123.6(8) . 13_656
C1 O2 Cu1 126.8(8) . .
O1 C1 O2 121.8(12) . .
O1 C1 C2 120.6(12) . .
O2 C1 C2 117.2(12) . .
C3 C2 C4 120.2(11) . .
C3 C2 C1 121.3(10) . .
C4 C2 C1 118.3(11) . .
C2 C3 C2 121.2(13) 19_665 .
C5 C4 C2 118.7(11) . .
C4 C5 C4 120.4(13) 19_665 .
C4 C5 C12 109.2(7) 19_665 10_666
C4 C5 C12 119.0(7) . 10_666
C4 C5 C12 119.0(7) 19_665 16_557
C4 C5 C12 109.2(6) . 16_557
C12 C5 C12 10.30(14) 10_666 16_557
C4 C5 C6 104.6(7) 19_665 .
C4 C5 C6 130.5(7) . .
C12 C5 C6 55.8 10_666 .
C12 C5 C6 58.6 16_557 .
C4 C5 C6 130.5(7) 19_665 19_665
C4 C5 C6 104.6(7) . 19_665
C12 C5 C6 58.6 10_666 19_665
C12 C5 C6 55.8 16_557 19_665
C6 C5 C6 26.4 . 19_665
C6 C6 C11 76.1(3) 19_665 16_557
C6 C6 C11 56.5(6) 19_665 10_666
C11 C6 C11 19.6(3) 16_557 10_666
C6 C6 C7 103.6 19_665 .
C11 C6 C7 107.39(18) 16_557 .
C11 C6 C7 109.77(15) 10_666 .
C6 C6 C15 82.4 19_665 .
C11 C6 C15 16.2 16_557 .
C11 C6 C15 29.5(5) 10_666 .
C7 C6 C15 120.9 . .
C6 C6 C15 66.3 19_665 19_665
C11 C6 C15 17.4(3) 16_557 19_665
C11 C6 C15 16.5(3) 10_666 19_665
C7 C6 C15 122.7 . 19_665
C15 C6 C15 16.1 . 19_665
C6 C6 C12 80.41(6) 19_665 10_666
C11 C6 C12 58.3(5) 16_557 10_666
C11 C6 C12 59.4(6) 10_666 10_666
C7 C6 C12 164.2(7) . 10_666
C15 C6 C12 43.9(7) . 10_666
C15 C6 C12 44.6(6) 19_665 10_666
C6 C6 C12 70.65(11) 19_665 16_557
C11 C6 C12 57.1(5) 16_557 16_557
C11 C6 C12 54.4(4) 10_666 16_557
C7 C6 C12 164.0(6) . 16_557
C15 C6 C12 44.6(7) . 16_557
C15 C6 C12 41.3(6) 19_665 16_557
C12 C6 C12 9.8 10_666 16_557
C6 C6 C7 49.8 19_665 19_665
C11 C6 C7 92.05(13) 16_557 19_665
C11 C6 C7 78.9(3) 10_666 19_665
C7 C6 C7 53.8 . 19_665
C15 C6 C7 107.1 . 19_665
C15 C6 C7 95.3 19_665 19_665
C12 C6 C7 128.19(13) 10_666 19_665
C12 C6 C7 118.73(6) 16_557 19_665
C6 C6 C5 76.8 19_665 .
C11 C6 C5 111.6(2) 16_557 .
C11 C6 C5 103.7(4) 10_666 .
C7 C6 C5 139.7 . .
C15 C6 C5 99.2 . .
C15 C6 C5 94.8 19_665 .
C12 C6 C5 55.9(7) 10_666 .
C12 C6 C5 54.9(7) 16_557 .
C7 C6 C5 114.2 19_665 .
C6 C7 C8 120.3 . .
C6 C7 C7 76.4 . 19_665
C8 C7 C7 96.2 . 19_665
C6 C7 O3 121.1(12) . .
C8 C7 O3 116.8(11) . .
C7 C7 O3 111.0(12) 19_665 .
C6 C7 C6 26.5 . 19_665
C8 C7 C6 116.5 . 19_665
C7 C7 C6 49.8 19_665 19_665
O3 C7 C6 124.8(11) . 19_665
C6 C7 C11 27.8(5) . 16_557
C8 C7 C11 92.8(5) . 16_557
C7 C7 C11 73.06(12) 19_665 16_557
O3 C7 C11 148.7(13) . 16_557
C6 C7 C11 34.0(4) 19_665 16_557
C6 C7 C11 29.9(4) . 10_666
C8 C7 C11 93.7(5) . 10_666
C7 C7 C11 62.96(17) 19_665 10_666
O3 C7 C11 149.4(13) . 10_666
C6 C7 C11 27.1(5) 19_665 10_666
C11 C7 C11 10.10(5) 16_557 10_666
C9 C8 C7 120.3 . .
C9 C8 C9 3.7(2) . 16_557
C7 C8 C9 123.9(2) . 16_557
C9 C8 C8 82.7 . 19_665
C7 C8 C8 83.8 . 19_665
C9 C8 C8 84.02(8) 16_557 19_665
C9 C9 C8 159.7 16_557 .
C9 C9 C10 83.6 16_557 .
C8 C9 C10 116.5 . .
C9 C9 C9 90.0 16_557 19_665
C8 C9 C9 97.3 . 19_665
C10 C9 C9 76.2 . 19_665
C9 C9 C9 77.6(8) 16_557 10_666
C8 C9 C9 109.0(8) . 10_666
C10 C9 C9 75.1 . 10_666
C9 C9 C9 12.4(8) 19_665 10_666
C9 C9 C8 16.6(2) 16_557 16_557
C8 C9 C8 143.1(2) . 16_557
C10 C9 C8 100.1(2) . 16_557
C9 C9 C8 95.98(8) 19_665 16_557
C9 C9 C8 84.0(9) 10_666 16_557
C9 C9 C10 84.9 16_557 19_665
C8 C9 C10 114.5 . 19_665
C10 C9 C10 24.5 . 19_665
C9 C9 C10 51.7 19_665 19_665
C9 C9 C10 51.38(5) 10_666 19_665
C8 C9 C10 100.7(2) 16_557 19_665
C10 C10 C15 83.4 19_665 .
C10 C10 C15 83.40(8) 19_665 16_557
C15 C10 C15 94.6(6) . 16_557
C10 C10 C9 103.8 19_665 .
C15 C10 C9 126.2 . .
C15 C10 C9 138.9(6) 16_557 .
C10 C10 C9 103.8 19_665 16_557
C15 C10 C9 138.9(9) . 16_557
C15 C10 C9 126.2(15) 16_557 16_557
C9 C10 C9 12.7(9) . 16_557
C10 C10 C15 66.4 19_665 19_665
C15 C10 C15 17.0 . 19_665
C15 C10 C15 92.3(6) 16_557 19_665
C9 C10 C15 128.0 . 19_665
C9 C10 C15 140.0(8) 16_557 19_665
C10 C10 C15 66.4(2) 19_665 10_666
C15 C10 C15 92.3(6) . 10_666
C15 C10 C15 16.98(17) 16_557 10_666
C9 C10 C15 140.0(5) . 10_666
C9 C10 C15 128.0(14) 16_557 10_666
C15 C10 C15 85.3(6) 19_665 10_666
C10 C10 C11 82.95(9) 19_665 16_557
C15 C10 C11 23.2(3) . 16_557
C15 C10 C11 117.4(3) 16_557 16_557
C9 C10 C11 103.7(3) . 16_557
C9 C10 C11 116.4(11) 16_557 16_557
C15 C10 C11 27.8(3) 19_665 16_557
C15 C10 C11 112.8(3) 10_666 16_557
C10 C10 C11 83.0 19_665 .
C15 C10 C11 117.4 . .
C15 C10 C11 23.2(6) 16_557 .
C9 C10 C11 116.4 . .
C9 C10 C11 103.7(9) 16_557 .
C15 C10 C11 112.8 19_665 .
C15 C10 C11 27.8(6) 10_666 .
C11 C10 C11 139.6(3) 16_557 .
C10 C10 C11 69.9(2) 19_665 10_666
C15 C10 C11 26.35(11) . 10_666
C15 C10 C11 114.1(3) 16_557 10_666
C9 C10 C11 106.2(3) . 10_666
C9 C10 C11 118.4(11) 16_557 10_666
C15 C10 C11 21.9(3) 19_665 10_666
C15 C10 C11 106.0(3) 10_666 10_666
C11 C10 C11 13.07(15) 16_557 10_666
C11 C10 C11 133.8(3) . 10_666
C10 C10 C11 69.9 19_665 19_665
C15 C10 C11 114.1 . 19_665
C15 C10 C11 26.3(5) 16_557 19_665
C9 C10 C11 118.4 . 19_665
C9 C10 C11 106.2(8) 16_557 19_665
C15 C10 C11 106.0 19_665 19_665
C15 C10 C11 21.9(6) 10_666 19_665
C11 C10 C11 133.8(3) 16_557 19_665
C11 C10 C11 13.1 . 19_665
C11 C10 C11 125.2(4) 10_666 19_665
C10 C10 C9 51.7 19_665 19_665
C15 C10 C9 112.6 . 19_665
C15 C10 C9 121.1(3) 16_557 19_665
C9 C10 C9 52.1 . 19_665
C9 C10 C9 53.52(17) 16_557 19_665
C15 C10 C9 99.9 19_665 19_665
C15 C10 C9 107.09(10) 10_666 19_665
C11 C10 C9 95.27(14) 16_557 19_665
C11 C10 C9 105.1 . 19_665
C11 C10 C9 86.9 10_666 19_665
C11 C10 C9 96.0 19_665 19_665
C11 C11 C15 93.02(9) 19_665 16_557
C11 C11 C15 56.4(7) 19_665 10_666
C15 C11 C15 36.6(8) 16_557 10_666
C11 C11 C6 103.9(3) 19_665 16_557
C15 C11 C6 138.8(13) 16_557 16_557
C15 C11 C6 140.4(16) 10_666 16_557
C11 C11 C6 56.5(6) 19_665 10_666
C15 C11 C6 133.3(7) 16_557 10_666
C15 C11 C6 104.1(7) 10_666 10_666
C6 C11 C6 47.4(10) 16_557 10_666
C11 C11 C12 88.2 19_665 19_665
C15 C11 C12 56.7(14) 16_557 19_665
C15 C11 C12 61.5(9) 10_666 19_665
C6 C11 C12 86.21(14) 16_557 19_665
C6 C11 C12 85.36(11) 10_666 19_665
C11 C11 C12 76.4 19_665 .
C15 C11 C12 58.4(13) 16_557 .
C15 C11 C12 54.7(11) 10_666 .
C6 C11 C12 89.1(2) 16_557 .
C6 C11 C12 78.9 10_666 .
C12 C11 C12 11.8 19_665 .
C11 C11 C10 97.0 19_665 .
C15 C11 C10 62.0(14) 16_557 .
C15 C11 C10 71.4(13) 10_666 .
C6 C11 C10 148.1(3) 16_557 .
C6 C11 C10 145.3(5) 10_666 .
C12 C11 C10 118.6 19_665 .
C12 C11 C10 119.4 . .
C11 C11 C10 69.9 19_665 19_665
C15 C11 C10 65.2(13) 16_557 19_665
C15 C11 C10 56.2(11) 10_666 19_665
C6 C11 C10 156.0 16_557 19_665
C6 C11 C10 121.6(6) 10_666 19_665
C12 C11 C10 116.0 19_665 19_665
C12 C11 C10 110.8 . 19_665
C10 C11 C10 27.2 . 19_665
C11 C11 C7 106.94(12) 19_665 16_557
C15 C11 C7 158.3(8) 16_557 16_557
C15 C11 C7 161.7 10_666 16_557
C6 C11 C7 44.8(3) 16_557 16_557
C6 C11 C7 67.1(8) 10_666 16_557
C12 C11 C7 130.5(5) 19_665 16_557
C12 C11 C7 133.8(5) . 16_557
C10 C11 C7 106.2(5) . 16_557
C10 C11 C7 113.4(5) 19_665 16_557
C11 C11 C14 88.1 19_665 10_666
C15 C11 C14 25.6(8) 16_557 10_666
C15 C11 C14 39.42(6) 10_666 10_666
C6 C11 C14 116.7(7) 16_557 10_666
C6 C11 C14 111.1(4) 10_666 10_666
C12 C11 C14 31.4(6) 19_665 10_666
C12 C11 C14 33.2(6) . 10_666
C10 C11 C14 87.5(6) . 10_666
C10 C11 C14 86.7(6) 19_665 10_666
C7 C11 C14 157.8(7) 16_557 10_666
C11 C11 C14 80.9 19_665 16_557
C15 C11 C14 27.8(7) 16_557 16_557
C15 C11 C14 33.66(8) 10_666 16_557
C6 C11 C14 118.2(7) 16_557 16_557
C6 C11 C14 106.7(3) 10_666 16_557
C12 C11 C14 32.0(6) 19_665 16_557
C12 C11 C14 31.1(6) . 16_557
C10 C11 C14 88.4(6) . 16_557
C10 C11 C14 84.3(5) 19_665 16_557
C7 C11 C14 162.1(9) 16_557 16_557
C14 C11 C14 7.2 10_666 16_557
C12 C12 C14 88.8 19_665 16_557
C12 C12 C14 75.8(3) 19_665 10_666
C14 C12 C14 13.1(2) 16_557 10_666
C12 C12 C15 93.78(5) 19_665 10_666
C14 C12 C15 79.7(14) 16_557 10_666
C14 C12 C15 80.9(14) 10_666 10_666
C12 C12 C15 72.40(19) 19_665 16_557
C14 C12 C15 79.8(13) 16_557 16_557
C14 C12 C15 76.1(12) 10_666 16_557
C15 C12 C15 21.4(2) 10_666 16_557
C12 C12 C11 91.8 19_665 19_665
C14 C12 C11 106.2(5) 16_557 19_665
C14 C12 C11 106.1(5) 10_666 19_665
C15 C12 C11 26.5(9) 10_666 19_665
C15 C12 C11 32.5(6) 16_557 19_665
C12 C12 C11 76.4 19_665 .
C14 C12 C11 105.4(5) 16_557 .
C14 C12 C11 101.8(4) 10_666 .
C15 C12 C11 31.5(7) 10_666 .
C15 C12 C11 25.8(8) 16_557 .
C11 C12 C11 15.5 19_665 .
C12 C12 C13 96.2 19_665 .
C14 C12 C13 15.4(4) 16_557 .
C14 C12 C13 24.47(8) 10_666 .
C15 C12 C13 92.8(9) 10_666 .
C15 C12 C13 94.9(9) 16_557 .
C11 C12 C13 119.3 19_665 .
C11 C12 C13 120.3 . .
C12 C12 C13 72.8 19_665 19_665
C14 C12 C13 20.9(3) 16_557 19_665
C14 C12 C13 13.4(5) 10_666 19_665
C15 C12 C13 94.2(9) 10_666 19_665
C15 C12 C13 87.8(7) 16_557 19_665
C11 C12 C13 118.8 19_665 19_665
C11 C12 C13 113.0 . 19_665
C13 C12 C13 23.4 . 19_665
C12 C12 C6 99.59(7) 19_665 10_666
C14 C12 C6 140.2(12) 16_557 10_666
C14 C12 C6 141.5(12) 10_666 10_666
C15 C12 C6 61.08(17) 10_666 10_666
C15 C12 C6 66.35(11) 16_557 10_666
C11 C12 C6 35.5(7) 19_665 10_666
C11 C12 C6 41.6(6) . 10_666
C13 C12 C6 150.1(6) . 10_666
C13 C12 C6 154.1(6) 19_665 10_666
C12 C12 C5 84.85(7) 19_665 16_557
C14 C12 C5 151.5(5) 16_557 16_557
C14 C12 C5 146.2(5) 10_666 16_557
C15 C12 C5 128.4(9) 10_666 16_557
C15 C12 C5 124.1(9) 16_557 16_557
C11 C12 C5 101.8 19_665 16_557
C11 C12 C5 100.1 . 16_557
C13 C12 C5 138.8 . 16_557
C13 C12 C5 133.39(6) 19_665 16_557
C6 C12 C5 68.3(7) 10_666 16_557
C12 C12 C6 70.64(11) 19_665 16_557
C14 C12 C6 136.5(11) 16_557 16_557
C14 C12 C6 129.0(8) 10_666 16_557
C15 C12 C6 64.51(16) 10_666 16_557
C15 C12 C6 57.85(18) 16_557 16_557
C11 C12 C6 40.2(5) 19_665 16_557
C11 C12 C6 33.8(7) . 16_557
C13 C12 C6 151.9(7) . 16_557
C13 C12 C6 135.7(5) 19_665 16_557
C6 C12 C6 28.94(16) 10_666 16_557
C5 C12 C6 66.5(7) 16_557 16_557
C14 C13 C13 69.8(3) 16_557 19_665
C14 C13 C14 21.03(15) 16_557 10_666
C13 C13 C14 48.8(4) 19_665 10_666
C14 C13 C13 109(2) 16_557 16_557
C13 C13 C13 90.0 19_665 16_557
C14 C13 C13 104.9(19) 10_666 16_557
C14 C13 C13 97.1(19) 16_557 10_666
C13 C13 C13 62.5(4) 19_665 10_666
C14 C13 C13 85.6(15) 10_666 10_666
C13 C13 C13 27.5(4) 16_557 10_666
C14 C13 C14 88(2) 16_557 .
C13 C13 C14 82.7 19_665 .
C14 C13 C14 85.9(19) 10_666 .
C13 C13 C14 20.3 16_557 .
C13 C13 C14 27.1(3) 10_666 .
C14 C13 C12 33(2) 16_557 .
C13 C13 C12 83.8 19_665 .
C14 C13 C12 44.4(16) 10_666 .
C13 C13 C12 140.3 16_557 .
C13 C13 C12 129.2(3) 10_666 .
C14 C13 C12 120.3 . .
C14 C13 C14 85(2) 16_557 19_665
C13 C13 C14 73.1 19_665 19_665
C14 C13 C14 79.7(19) 10_666 19_665
C13 C13 C14 25.2 16_557 19_665
C13 C13 C14 20.5(2) 10_666 19_665
C14 C13 C14 9.6 . 19_665
C12 C13 C14 117.9 . 19_665
C14 C13 C12 29(2) 16_557 19_665
C13 C13 C12 72.8 19_665 19_665
C14 C13 C12 35.7(18) 10_666 19_665
C13 C13 C12 137.7 16_557 19_665
C13 C13 C12 121.3(3) 10_666 19_665
C14 C13 C12 117.4 . 19_665
C12 C13 C12 11.0 . 19_665
C14 C13 C12 113.2 19_665 19_665
C14 C13 C15 18.9(4) 16_557 10_666
C13 C13 C15 87.5 19_665 10_666
C14 C13 C15 39.2(2) 10_666 10_666
C13 C13 C15 103.4(6) 16_557 10_666
C13 C13 C15 100.7(5) 10_666 10_666
C14 C13 C15 84.1(6) . 10_666
C12 C13 C15 37.4(6) . 10_666
C14 C13 C15 83.9(6) 19_665 10_666
C12 C13 C15 39.5(6) 19_665 10_666
C14 C13 C15 7.9(12) 16_557 16_557
C13 C13 C15 74.6 19_665 16_557
C14 C13 C15 26.5 10_666 16_557
C13 C13 C15 102.9(6) 16_557 16_557
C13 C13 C15 94.3(4) 10_666 16_557
C14 C13 C15 82.7(6) . 16_557
C12 C13 C15 37.7(6) . 16_557
C14 C13 C15 80.3(6) 19_665 16_557
C12 C13 C15 35.8(6) 19_665 16_557
C15 C13 C15 13.0 10_666 16_557
C14 C14 C13 110.2(3) 19_665 16_557
C14 C14 C13 48.8(5) 19_665 10_666
C13 C14 C13 61.5(7) 16_557 10_666
C14 C14 C12 91.2 19_665 16_557
C13 C14 C12 132(3) 16_557 16_557
C13 C14 C12 123(2) 10_666 16_557
C14 C14 C12 75.8(3) 19_665 10_666
C13 C14 C12 137(3) 16_557 10_666
C13 C14 C12 111.1(17) 10_666 10_666
C12 C14 C12 15.4(3) 16_557 10_666
C14 C14 C13 97.3 19_665 .
C13 C14 C13 51(2) 16_557 .
C13 C14 C13 67.3(18) 10_666 .
C12 C14 C13 169.2(3) 16_557 .
C12 C14 C13 170.4(5) 10_666 .
C14 C14 C15 93.9 19_665 19_665
C13 C14 C15 154.3(6) 16_557 19_665
C13 C14 C15 141.9 10_666 19_665
C12 C14 C15 53.1(5) 16_557 19_665
C12 C14 C15 55.7(4) 10_666 19_665
C13 C14 C15 119.2 . 19_665
C14 C14 C15 76.3 19_665 .
C13 C14 C15 169.3(17) 16_557 .
C13 C14 C15 124.50(10) 10_666 .
C12 C14 C15 54.7(5) 16_557 .
C12 C14 C15 51.5(5) 10_666 .
C13 C14 C15 120.9 . .
C15 C14 C15 17.6 19_665 .
C14 C14 C13 73.1 19_665 19_665
C13 C14 C13 62(2) 16_557 19_665
C13 C14 C13 49.9(19) 10_666 19_665
C12 C14 C13 162.91(19) 16_557 19_665
C12 C14 C13 148.2(4) 10_666 19_665
C13 C14 C13 24.2 . 19_665
C15 C14 C13 119.9 19_665 19_665
C15 C14 C13 113.5 . 19_665
C14 C14 C14 90.0 19_665 16_557
C13 C14 C14 71(2) 16_557 16_557
C13 C14 C14 75.1(19) 10_666 16_557
C12 C14 C14 154.2(5) 16_557 16_557
C12 C14 C14 150.8(6) 10_666 16_557
C13 C14 C14 20.3 . 16_557
C15 C14 C14 101.1 19_665 16_557
C15 C14 C14 100.8 . 16_557
C13 C14 C14 25.2 19_665 16_557
C14 C14 C14 80.59(14) 19_665 10_666
C13 C14 C14 75(2) 16_557 10_666
C13 C14 C14 68.8(18) 10_666 10_666
C12 C14 C14 153.1(4) 16_557 10_666
C12 C14 C14 145.2(5) 10_666 10_666
C13 C14 C14 25.24(9) . 10_666
C15 C14 C14 101.6 19_665 10_666
C15 C14 C14 98.4 . 10_666
C13 C14 C14 19.95(6) 19_665 10_666
C14 C14 C14 9.41(13) 16_557 10_666
C14 C14 C11 91.9 19_665 10_666
C13 C14 C11 157.8(6) 16_557 10_666
C13 C14 C11 140.6(6) 10_666 10_666
C12 C14 C11 42.49(8) 16_557 10_666
C12 C14 C11 45.08(16) 10_666 10_666
C13 C14 C11 130.0(6) . 10_666
C15 C14 C11 10.8(6) 19_665 10_666
C15 C14 C11 18.8(3) . 10_666
C13 C14 C11 129.3(6) 19_665 10_666
C14 C14 C11 111.7(6) 16_557 10_666
C14 C14 C11 111.8(6) 10_666 10_666
C15 C15 C11 86.98(8) 19_665 16_557
C15 C15 C11 56.4(7) 19_665 10_666
C11 C15 C11 30.5(6) 16_557 10_666
C15 C15 C12 86.2 19_665 10_666
C11 C15 C12 97(2) 16_557 10_666
C11 C15 C12 93.8(18) 10_666 10_666
C15 C15 C12 72.40(19) 19_665 16_557
C11 C15 C12 96(2) 16_557 16_557
C11 C15 C12 86.0(15) 10_666 16_557
C12 C15 C12 13.82(14) 10_666 16_557
C15 C15 C10 96.6 19_665 .
C11 C15 C10 94.9(14) 16_557 .
C11 C15 C10 97.4(11) 10_666 .
C12 C15 C10 168.1(8) 10_666 .
C12 C15 C10 164.2(7) 16_557 .
C15 C15 C14 86.1 19_665 19_665
C11 C15 C14 143.6(14) 16_557 19_665
C11 C15 C14 129.6(4) 10_666 19_665
C12 C15 C14 47.1(9) 10_666 19_665
C12 C15 C14 48.2(8) 16_557 19_665
C10 C15 C14 121.4 . 19_665
C15 C15 C14 76.3 19_665 .
C11 C15 C14 140.8(12) 16_557 .
C11 C15 C14 121.8(3) 10_666 .
C12 C15 C14 47.6(9) 10_666 .
C12 C15 C14 45.5(8) 16_557 .
C10 C15 C14 121.8 . .
C14 C15 C14 9.7 19_665 .
C15 C15 C6 97.6 19_665 .
C11 C15 C6 25.0(13) 16_557 .
C11 C15 C6 46.4(12) 10_666 .
C12 C15 C6 75.0(9) 10_666 .
C12 C15 C6 77.6(9) 16_557 .
C10 C15 C6 115.8 . .
C14 C15 C6 121.8 19_665 .
C14 C15 C6 122.4 . .
C15 C15 C10 66.4 19_665 19_665
C11 C15 C10 92.9(13) 16_557 19_665
C11 C15 C10 80.7(13) 10_666 19_665
C12 C15 C10 150.4(4) 10_666 19_665
C12 C15 C10 137.3(4) 16_557 19_665
C10 C15 C10 30.2 . 19_665
C14 C15 C10 116.5 19_665 19_665
C14 C15 C10 111.5 . 19_665
C6 C15 C10 117.9 . 19_665
C15 C15 C6 66.3 19_665 19_665
C11 C15 C6 30.1(9) 16_557 19_665
C11 C15 C6 22.2(13) 10_666 19_665
C12 C15 C6 74.1(8) 10_666 19_665
C12 C15 C6 69.1(7) 16_557 19_665
C10 C15 C6 117.6 . 19_665
C14 C15 C6 116.8 19_665 19_665
C14 C15 C6 111.8 . 19_665
C6 C15 C6 31.2 . 19_665
C10 C15 C6 102.9 19_665 19_665
C15 C15 C13 92.5 19_665 10_666
C11 C15 C13 147(2) 16_557 10_666
C11 C15 C13 135.9(9) 10_666 10_666
C12 C15 C13 49.8(2) 10_666 10_666
C12 C15 C13 52.71(17) 16_557 10_666
C10 C15 C13 118.4(6) . 10_666
C14 C15 C13 6.8(2) 19_665 10_666
C14 C15 C13 16.26(8) . 10_666
C6 C15 C13 123.1(6) . 10_666
C10 C15 C13 117.4(6) 19_665 10_666
C6 C15 C13 121.8(6) 19_665 10_666
C16 O3 C16' 22(9) . .
C16 O3 C7 116(5) . .
C16' O3 C7 129(4) . .
O3 C16 O3 155(8) . 20_755
O3 C16 C17 100.0(16) . .
O3 C16 C17 100.0(16) 20_755 .
O3 C16' O3 152(9) . 20_755
O3 C16' C17' 97.8(16) . .
O3 C16' C17' 97.8(16) 20_755 .

loop_
_geom_bond_atom_site_label_1
_geom_bond_atom_site_label_2
_geom_bond_distance
_geom_bond_site_symmetry_2
Cu1 O2 1.930(7) 20_655
Cu1 O2 1.930(7) .
Cu1 O1 1.962(9) 13_656
Cu1 O1 1.962(9) 8_556
Cu1 O1W 2.110(11) .
Cu1 Cu1 2.672(3) 13_656
O1 C1 1.275(14) .
O1 Cu1 1.962(9) 13_656
O2 C1 1.310(13) .
C1 C2 1.417(15) .
C2 C3 1.369(10) .
C2 C4 1.417(12) .
C3 C2 1.369(10) 19_665
C4 C5 1.399(12) .
C5 C4 1.399(13) 19_665
C5 C12 1.57(2) 10_666
C5 C12 1.57(2) 16_557
C5 C6 1.7600 .
C5 C6 1.7600 19_665
C6 C6 0.8037 19_665
C6 C11 0.91(2) 16_557
C6 C11 1.061(18) 10_666
C6 C7 1.3745 .
C6 C15 1.4197 .
C6 C15 1.5366 19_665
C6 C12 1.567(9) 10_666
C6 C12 1.638(9) 16_557
C6 C7 1.7482 19_665
C7 C8 1.4151 .
C7 C7 1.4520 19_665
C7 O3 1.51(3) .
C7 C6 1.7482 19_665
C7 C11 1.862(13) 16_557
C7 C11 2.000(12) 10_666
C8 C9 1.3746 .
C8 C9 1.67(2) 16_557
C8 C8 1.7585 19_665
C9 C9 0.31(2) 16_557
C9 C10 1.4033 .
C9 C9 1.4105 19_665
C9 C9 1.444(5) 10_666
C9 C8 1.67(2) 16_557
C9 C10 1.7359 19_665
C10 C10 0.7401 19_665
C10 C15 1.3490 .
C10 C15 1.349(16) 16_557
C10 C9 1.403(2) 16_557
C10 C15 1.4622 19_665
C10 C15 1.462(14) 10_666
C10 C11 1.52(2) 16_557
C10 C11 1.5228 .
C10 C11 1.609(19) 10_666
C10 C11 1.6094 19_665
C10 C9 1.7359 19_665
C11 C11 0.3666 19_665
C11 C15 0.601(16) 16_557
C11 C15 0.720(13) 10_666
C11 C6 0.91(2) 16_557
C11 C6 1.061(18) 10_666
C11 C12 1.3364 19_665
C11 C12 1.3745 .
C11 C10 1.6094 19_665
C11 C7 1.862(13) 16_557
C11 C14 1.900(8) 10_666
C11 C14 1.923(8) 16_557
C12 C12 0.2817 19_665
C12 C14 1.030(19) 16_557
C12 C14 1.062(19) 10_666
C12 C15 1.124(13) 10_666
C12 C15 1.177(12) 16_557
C12 C11 1.3364 19_665
C12 C13 1.4152 .
C12 C13 1.4725 19_665
C12 C6 1.567(9) 10_666
C12 C5 1.57(2) 16_557
C12 C6 1.638(9) 16_557
C13 C14 0.503(7) 16_557
C13 C13 0.5882 19_665
C13 C14 0.628(6) 10_666
C13 C13 1.13(2) 16_557
C13 C13 1.272(19) 10_666
C13 C14 1.3743 .
C13 C14 1.4248 19_665
C13 C12 1.4725 19_665
C13 C15 1.849(5) 10_666
C13 C15 1.917(5) 16_557
C14 C14 0.2402 19_665
C14 C13 0.503(7) 16_557
C14 C13 0.628(6) 10_666
C14 C12 1.030(19) 16_557
C14 C12 1.062(19) 10_666
C14 C15 1.3828 19_665
C14 C15 1.4197 .
C14 C13 1.4248 19_665
C14 C14 1.45(2) 16_557
C14 C14 1.47(2) 10_666
C14 C11 1.900(8) 10_666
C15 C15 0.4300 19_665
C15 C11 0.601(16) 16_557
C15 C11 0.720(13) 10_666
C15 C12 1.124(13) 10_666
C15 C12 1.177(12) 16_557
C15 C14 1.3828 19_665
C15 C10 1.4622 19_665
C15 C6 1.5366 19_665
C15 C13 1.849(5) 10_666
O3 C16 1.335(17) .
O3 C16' 1.342(18) .
C16 O3 1.335(17) 20_755
C16 C17 1.56(2) .
C16' O3 1.342(17) 20_755
C16' C17' 1.56(2) .

loop_
_platon_squeeze_void_nr
_platon_squeeze_void_average_x
_platon_squeeze_void_average_y
_platon_squeeze_void_average_z
_platon_squeeze_void_volume
_platon_squeeze_void_count_electrons
_platon_squeeze_void_content
1 -0.034 -0.024 -0.004 4063 1305 ' '
